data_1528811
loop_
_publ_author_name
'Rastsvetaeva, R.K.'
'Zadov, A.E.'
'Chukanov, N.V.'

_publ_section_title
;
 Crystal structure of low-symmetry rondorfite
;
_journal_name_full Kristallografiya
_journal_page_first 226
_journal_page_last 232
_journal_volume 53
_journal_year 2008
_chemical_formula_sum 'Al Ca16 Cl4 H Mg2 O32 Si7'
_chemical_name_systematic 'Ca16 (Mg2 (Si7 Al) (O31 (O H))) Cl4'
_space_group_IT_number 1
_symmetry_space_group_name_Hall 'P 1'
_symmetry_space_group_name_H-M 'P 1'
_cell_angle_alpha 90.06
_cell_angle_beta 90.01
_cell_angle_gamma 89.93
_cell_formula_units_Z 4
_cell_length_a 15.1
_cell_length_b 15.11
_cell_length_c 15.092
_cell_volume 3443.401
_citation_journal_id_ASTM KRISAJ
_cod_data_source_file Rastsvetaeva_KRISAJ_2008_1448.cif
_cod_data_source_block H1Al1Ca16Cl4Mg2O32Si7
_cod_original_formula_sum 'H1 Al1 Ca16 Cl4 Mg2 O32 Si7'
_cod_database_code 1528811

loop_
_symmetry_equiv_pos_as_xyz
x,y,z

loop_
_atom_site_label
_atom_site_type_symbol
_atom_site_fract_x
_atom_site_fract_y
_atom_site_fract_z
_atom_site_occupancy
_atom_site_U_iso_or_equiv
O74 O-2 0.76 0.6987 0.8899 1 0.0
O97 O-2 0.2001 0.3435 0.9703 1 0.0
O44 O-2 0.7922 0.0926 0.2255 1 0.0
Ca56 Ca+2 0.3681 0.5839 0.3678 1 0.0
O68 O-2 0.6955 0.893 0.7318 1 0.0
O2 O-2 0.9375 0.4454 0.9465 1 0.0
Si28 Si+4 0.7389 0.0001 0.2391 0.875 0.0
Ca26 Ca+2 0.119 0.9021 0.1187 1 0.0
O40 O-2 0.7239 0.2897 0.0938 1 0.0
O77 O-2 0.4707 0.5371 0.8912 1 0.0
O73 O-2 0.3876 0.2604 0.6974 1 0.0
O14 O-2 0.5946 0.5131 0.446 1 0.0
O39 O-2 0.1432 0.2197 0.4534 1 0.0
Al1 Al+3 0.0041 0.5014 -0.0039 0.125 0.0
Ca15 Ca+2 0.2415 0.7443 0.2451 1 0.0
O10 O-2 0.0947 0.7276 0.291 1 0.0
Si25 Si+4 0.2308 0.0064 0.7283 0.875 0.0
Ca53 Ca+2 0.3681 0.0843 0.8705 1 0.0
Ca17 Ca+2 0.9014 0.6171 0.6178 1 0.0
O117 O-2 0.5466 0.1872 0.6927 1 0.0
O105 O-2 0.19 0.1875 0.0457 1 0.0
O57 O-2 0.9469 0.6428 0.2226 1 0.0
Al23 Al+3 0.7364 0.2358 0.0028 0.125 0.0
Ca40 Ca+2 0.6183 0.6153 0.3332 1 0.0
O126 O-2 0.541 0.0539 0.547 1 0.0
O1 O-2 0.363 0.0402 0.3493 1 0.0
Al19 Al+3 0.0008 0.2375 0.7371 0.125 0.0
Cl6 Cl-1 0.7431 0.9907 0.4943 1 0.0
Mg2 Mg+2 0.8669 0.8679 0.3692 1 0.0
O109 O-2 0.4745 0.1955 0.8453 1 0.0
Si3 Si+4 0.5053 0.5031 0.5089 0.875 0.0
O20 O-2 0.291 0.6406 0.0107 1 0.0
Ca24 Ca+2 0.618 0.1165 0.4021 1 0.0
Si16 Si+4 0.4894 0.751 0.2503 0.875 0.0
O115 O-2 0.2605 0.6957 0.3902 1 0.0
O111 O-2 0.4716 0.694 0.346 1 0.0
O24 O-2 0.1433 0.5161 0.2905 1 0.0
Ca11 Ca+2 0.4965 0.9947 0.2419 1 0.0
Ca55 Ca+2 0.8686 0.5834 0.8664 1 0.0
Ca46 Ca+2 0.8677 0.1528 0.8711 1 0.0
Ca34 Ca+2 0.8333 0.6172 0.1175 1 0.0
O71 O-2 0.892 0.4736 0.539 1 0.0
O21 O-2 0.789 0.1408 0.0129 1 0.0
Si9 Si+4 0.9801 0.2571 0.2559 0.875 0.0
Ca21 Ca+2 0.1196 0.1178 0.9023 1 0.0
O123 O-2 0.0455 0.5469 0.5516 1 0.0
Ca8 Ca+2 0.4953 0.7391 0.4969 1 0.0
O60 O-2 0.4469 0.5933 0.5189 1 0.0
Ca60 Ca+2 0.083 0.8681 0.3682 1 0.0
Al10 Al+3 0.4863 0.252 0.7532 0.125 0.0
Cl8 Cl-1 0.2468 0.9918 0.9939 1 0.0
O120 O-2 0.6949 0.347 0.4702 1 0.0
Al27 Al+3 0.7396 0.5002 0.7376 0.125 0.0
Si26 Si+4 0.2359 0.5025 0.235 0.875 0.0
O55 O-2 0.5946 0.0153 0.946 1 0.0
Al20 Al+3 0.5033 0.7369 0.7366 0.125 0.0
Mg5 Mg+2 0.1209 0.6184 0.6205 1 0.0
O94 O-2 0.7015 0.3855 0.2623 1 0.0
O28 O-2 0.7891 0.6433 0.5147 1 0.0
Ca38 Ca+2 0.118 0.616 0.8335 1 0.0
Si23 Si+4 0.7364 0.2358 0.0028 0.875 0.0
Ca6 Ca+2 -0.0052 0.4915 0.2441 1 0.0
O62 O-2 0.7867 0.5936 0.7206 1 0.0
Ca32 Ca+2 0.6183 0.8322 0.1186 1 0.0
O53 O-2 0.9738 0.5382 0.3933 1 0.0
Ca62 Ca+2 0.3676 0.8672 0.084 1 0.0
Ca22 Ca+2 0.9025 0.1178 0.1183 1 0.0
O79 O-2 0.6432 0.7248 0.4465 1 0.0
Al6 Al+3 0.7548 0.484 0.2505 0.125 0.0
Ca2 Ca+2 0.7481 0.9911 -0.0062 1 0.0
O82 O-2 0.8941 0.2648 0.1951 1 0.0
Cl13 Cl-1 -0.0071 0.7442 0.4914 1 0.0
Ca14 Ca+2 0.7438 0.7433 0.7439 1 0.0
Ca42 Ca+2 0.8679 0.3677 0.6531 1 0.0
Cl10 Cl-1 0.2477 0.4896 0.4917 1 0.0
O121 O-2 0.6929 0.6924 0.0491 1 0.0
Si15 Si+4 0.2536 0.7463 0.4899 0.875 0.0
O70 O-2 0.1957 0.0435 0.1894 1 0.0
O66 O-2 0.6889 0.5466 0.1925 1 0.0
Si18 Si+4 0.0013 0.7328 0.2332 0.875 0.0
O3 O-2 0.8448 0.2612 0.5423 1 0.0
O8 O-2 0.3431 0.7658 0.5422 1 0.0
O96 O-2 0.2932 0.5978 0.225 1 0.0
Ca20 Ca+2 0.4032 0.6179 0.1183 1 0.0
O19 O-2 0.5414 0.3469 0.7616 1 0.0
O108 O-2 0.723 0.4483 0.6426 1 0.0
O33 O-2 0.2199 0.7895 0.0947 1 0.0
O93 O-2 0.1888 0.6873 0.5431 1 0.0
O41 O-2 0.5121 0.4464 0.5948 1 0.0
O87 O-2 0.8958 0.9383 0.2943 1 0.0
Ca47 Ca+2 0.6527 0.3679 0.8683 1 0.0
Ca19 Ca+2 0.4037 0.1181 0.6192 1 0.0
O58 O-2 0.1982 0.8892 0.3655 1 0.0
O81 O-2 0.4444 0.2958 0.2962 1 0.0
Si24 Si+4 0.2416 0.2346 0.5017 0.875 0.0
O76 O-2 0.3903 0.9747 0.5371 1 0.0
Cl14 Cl-1 0.494 0.9907 0.7454 1 0.0
Al28 Al+3 0.7389 0.0001 0.2391 0.125 0.0
O101 O-2 0.6894 0.1914 0.5479 1 0.0
Ca59 Ca+2 0.5847 0.3679 0.3692 1 0.0
O61 O-2 0.1468 0.7233 0.943 1 0.0
Ca63 Ca+2 0.8667 0.8685 0.5837 1 0.0
Si4 Si+4 0.5044 0.0044 0.0034 0.875 0.0
O9 O-2 0.7647 0.0379 0.8468 1 0.0
Cl2 Cl-1 0.7446 0.2429 0.7441 1 0.0
Al21 Al+3 0.229 0.7297 0.0057 0.125 0.0
O118 O-2 0.2246 0.4483 0.1421 1 0.0
Ca33 Ca+2 0.3335 0.1182 0.1193 1 0.0
Si20 Si+4 0.5033 0.7369 0.7366 0.875 0.0
O78 O-2 0.1987 0.391 0.7631 1 0.0
O29 O-2 0.5931 0.7229 0.784 1 0.0
Si29 Si+4 0.4803 0.479 -0.0201 0.875 0.0
O116 O-2 0.4381 0.7947 0.8006 1 0.0
O113 O-2 0.3453 0.4749 0.6984 1 0.0
O98 O-2 0.7997 0.297 0.9429 1 0.0
O67 O-2 0.0921 0.0175 0.446 1 0.0
Si14 Si+4 0.7526 0.2521 0.4849 0.875 0.0
Cl11 Cl-1 -0.0058 0.2427 0.9965 1 0.0
Al17 Al+3 0.5087 0.2303 0.2321 0.125 0.0
Al24 Al+3 0.2416 0.2346 0.5017 0.125 0.0
O99 O-2 0.7943 0.7993 0.4373 1 0.0
Al4 Al+3 0.5044 0.0044 0.0034 0.125 0.0
Mg7 Mg+2 0.6149 0.1159 0.6207 1 0.0
Al9 Al+3 0.9801 0.2571 0.2559 0.125 0.0
Si31 Si+4 0.4854 -0.0154 0.4844 0.875 0.0
O107 O-2 0.6939 0.8438 0.9696 1 0.0
Ca41 Ca+2 0.3685 0.3676 0.1536 1 0.0
Si12 Si+4 0.9841 0.751 0.7542 0.875 0.0
O42 O-2 0.8934 0.9726 0.0416 1 0.0
O85 O-2 0.9491 0.141 0.7208 1 0.0
Ca18 Ca+2 0.6191 0.6185 0.9038 1 0.0
Mg6 Mg+2 0.1199 0.1185 0.116 1 0.0
Al22 Al+3 0.7382 0.7368 0.5029 0.125 0.0
O80 O-2 0.0123 0.945 0.5949 1 0.0
Ca10 Ca+2 0.4956 0.4932 0.7406 1 0.0
Si19 Si+4 0.0008 0.2375 0.7371 0.875 0.0
Ca13 Ca+2 0.2439 0.2432 0.7423 1 0.0
Ca52 Ca+2 0.6535 0.8668 0.3672 1 0.0
Cl4 Cl-1 0.2467 0.2465 0.2488 1 0.0
Ca51 Ca+2 0.8683 0.6506 0.3664 1 0.0
O22 O-2 0.2235 0.2894 0.5959 1 0.0
Al13 Al+3 0.2554 0.254 0.9819 0.125 0.0
Ca39 Ca+2 0.6191 0.1186 0.8333 1 0.0
O38 O-2 0.7238 0.7899 0.5913 1 0.0
Ca57 Ca+2 0.3707 0.3676 0.5842 1 0.0
O46 O-2 0.978 0.0432 0.8903 1 0.0
O90 O-2 0.9463 0.0923 0.5119 1 0.0
Ca28 Ca+2 0.6193 0.402 0.1183 1 0.0
O88 O-2 0.2992 0.2949 0.4417 1 0.0
Si13 Si+4 0.2554 0.254 0.9819 0.875 0.0
O31 O-2 0.1428 0.0136 0.7848 1 0.0
Al31 Al+3 0.4854 -0.0154 0.4844 0.125 0.0
Ca3 Ca+2 0.2399 0.4954 -0.0029 1 0.0
O127 O-2 0.0513 0.6899 0.6926 1 0.0
O34 O-2 0.0971 0.5108 0.9463 1 0.0
Si10 Si+4 0.4863 0.252 0.7532 0.875 0.0
Si7 Si+4 0.254 0.4838 0.7529 0.875 0.0
O48 O-2 0.8926 0.7641 0.6964 1 0.0
Al32 Al+3 0.0091 0.9913 -0.0088 0.125 0.0
O15 O-2 0.04 0.3475 0.2651 1 0.0
O12 O-2 0.2614 0.539 0.846 1 0.0
O112 O-2 0.9387 0.7942 0.2973 1 0.0
Ca23 Ca+2 0.1179 0.6183 0.4017 1 0.0
O83 O-2 0.7978 0.4398 0.7972 1 0.0
O100 O-2 0.1982 0.8443 0.4802 1 0.0
O18 O-2 0.034 0.8451 0.7619 1 0.0
O128 O-2 0.5449 0.5418 0.0495 1 0.0
O122 O-2 0.9767 0.6932 0.8475 1 0.0
Ca58 Ca+2 0.87 0.3677 0.0828 1 0.0
O103 O-2 0.5415 0.8875 0.4762 1 0.0
Si27 Si+4 0.7396 0.5002 0.7376 0.875 0.0
O84 O-2 0.723 0.9437 0.1413 1 0.0
Cl7 Cl-1 0.989 0.4908 0.741 1 0.0
Mg4 Mg+2 0.3669 0.8682 0.8678 1 0.0
Ca44 Ca+2 0.3675 0.8677 0.652 1 0.0
O64 O-2 0.0417 0.8904 0.9726 1 0.0
O11 O-2 0.6429 0.0114 0.2911 1 0.0
Si21 Si+4 0.229 0.7297 0.0057 0.875 0.0
Ca49 Ca+2 0.1527 0.3668 0.3682 1 0.0
Al11 Al+3 0.7542 0.7557 0.9844 0.125 0.0
O36 O-2 0.0174 0.7859 0.1393 1 0.0
O6 O-2 0.4411 0.9385 0.9436 1 0.0
O114 O-2 0.9759 0.1964 0.3416 1 0.0
O102 O-2 0.297 0.4402 0.293 1 0.0
Ca16 Ca+2 0.7433 0.2401 0.2423 1 0.0
O37 O-2 0.2874 0.1413 0.5142 1 0.0
Ca29 Ca+2 0.1197 0.3342 0.1185 1 0.0
O4 O-2 0.8486 0.7631 0.0342 1 0.0
O5 O-2 0.9384 0.9368 0.4415 1 0.0
O51 O-2 0.2667 0.1981 0.8927 1 0.0
Al14 Al+3 0.7526 0.2521 0.4849 0.125 0.0
Al2 Al+3 0.0045 0.0029 0.5038 0.125 0.0
O17 O-2 0.5427 0.8382 0.2595 1 0.0
Al30 Al+3 -0.0128 0.4825 0.4811 0.125 0.0
Si11 Si+4 0.7542 0.7557 0.9844 0.875 0.0
Ca35 Ca+2 0.8336 0.1173 0.618 1 0.0
Al16 Al+3 0.4894 0.751 0.2503 0.125 0.0
Si5 Si+4 0.2589 0.9783 0.2578 0.875 0.0
Ca9 Ca+2 -0.0037 0.239 0.4969 1 0.0
O86 O-2 0.4456 0.0954 0.0121 1 0.0
Cl12 Cl-1 -0.0021 0.9892 0.2447 1 0.0
Mg3 Mg+2 0.3648 0.3669 0.3685 1 0.0
O45 O-2 0.9496 0.5918 0.0103 1 0.0
Ca31 Ca+2 0.1162 0.8329 0.6187 1 0.0
O125 O-2 0.0485 0.0449 0.0472 1 0.0
Ca12 Ca+2 -0.0046 0.9976 0.74 1 0.0
O35 O-2 0.5121 0.9468 0.0916 1 0.0
Al29 Al+3 0.4803 0.479 -0.0201 0.125 0.0
O49 O-2 0.6904 0.0466 0.6888 1 0.0
Si32 Si+4 0.0091 0.9913 -0.0088 0.875 0.0
Si22 Si+4 0.7382 0.7368 0.5029 0.875 0.0
O23 O-2 0.094 0.2215 0.7909 1 0.0
Ca61 Ca+2 0.0837 0.3668 0.8681 1 0.0
Al25 Al+3 0.2308 0.0064 0.7283 0.125 0.0
Ca45 Ca+2 0.3693 0.6527 0.8684 1 0.0
Ca54 Ca+2 0.8696 0.0828 0.3679 1 0.0
Ca5 Ca+2 -0.0052 0.7457 -0.0083 1 0.0
O7 O-2 0.7619 0.5388 0.3448 1 0.0
O75 O-2 0.0389 0.3916 0.4716 1 0.0
O47 O-2 0.2934 0.0889 0.7212 1 0.0
Ca36 Ca+2 0.3355 0.6171 0.6174 1 0.0
O27 O-2 0.009 0.2878 0.6423 1 0.0
Si2 Si+4 0.0045 0.0029 0.5038 0.875 0.0
Ca48 Ca+2 0.1517 0.8685 0.8686 1 0.0
O54 O-2 0.0181 0.4472 0.0932 1 0.0
O26 O-2 0.5987 0.2191 0.2893 1 0.0
Cl3 Cl-1 0.246 0.7416 0.7456 1 0.0
O59 O-2 0.5385 0.3901 0.974 1 0.0
O30 O-2 0.516 0.7871 0.6409 1 0.0
O63 O-2 0.4707 0.0368 0.3872 1 0.0
Ca25 Ca+2 0.1185 0.4034 0.619 1 0.0
O124 O-2 0.5395 0.6887 0.186 1 0.0
Cl16 Cl-1 0.4896 0.2451 0.4882 1 0.0
O69 O-2 0.4475 0.1709 0.2221 1 0.0
Si1 Si+4 0.0041 0.5014 -0.0039 0.875 0.0
Al3 Al+3 0.5053 0.5031 0.5089 0.125 0.0
Ca27 Ca+2 0.6174 0.9018 0.6173 1 0.0
Al5 Al+3 0.2589 0.9783 0.2578 0.125 0.0
Ca4 Ca+2 0.738 0.4943 0.4962 1 0.0
O65 O-2 0.3922 0.4725 0.036 1 0.0
O92 O-2 0.3457 0.9714 0.1924 1 0.0
O104 O-2 0.9407 0.294 0.7899 1 0.0
Cl9 Cl-1 0.4904 0.4928 0.245 1 0.0
Si8 Si+4 0.7509 0.9876 0.7526 0.875 0.0
Cl1 Cl-1 0.7405 0.7422 0.2389 1 0.0
O43 O-2 0.3947 0.7618 0.1969 1 0.0
O32 O-2 0.5172 0.288 0.1456 1 0.0
Ca64 Ca+2 0.5846 0.868 0.8684 1 0.0
Al18 Al+3 0.0013 0.7328 0.2332 0.125 0.0
O95 O-2 0.8451 0.4734 0.1985 1 0.0
Si30 Si+4 -0.0128 0.4825 0.4811 0.875 0.0
O89 O-2 0.2983 0.9349 0.7982 1 0.0
Al7 Al+3 0.254 0.4838 0.7529 0.125 0.0
O56 O-2 0.1886 0.5429 0.687 1 0.0
Al15 Al+3 0.2536 0.7463 0.4899 0.125 0.0
O106 O-2 0.2936 0.793 0.9386 1 0.0
Si17 Si+4 0.5087 0.2303 0.2321 0.875 0.0
O13 O-2 0.3483 0.261 0.0383 1 0.0
O110 O-2 0.2195 0.945 0.6485 1 0.0
Ca1 Ca+2 0.2454 0.9948 0.494 1 0.0
O16 O-2 0.4381 0.4393 0.4386 1 0.0
O91 O-2 0.8489 0.9706 0.6982 1 0.0
Mg1 Mg+2 0.8724 0.3678 0.87 1 0.0
O50 O-2 0.7647 0.197 0.3899 1 0.0
Cl5 Cl-1 0.7409 0.4945 0.9924 1 0.0
Mg8 Mg+2 0.615 0.617 0.1187 1 0.0
Ca43 Ca+2 0.8689 0.8667 0.151 1 0.0
Ca37 Ca+2 0.1179 0.1191 0.3343 1 0.0
Ca50 Ca+2 0.3676 0.1517 0.3677 1 0.0
Si6 Si+4 0.7548 0.484 0.2505 0.875 0.0
O25 O-2 0.6433 0.5112 0.7901 1 0.0
Al8 Al+3 0.7509 0.9876 0.7526 0.125 0.0
Ca30 Ca+2 0.6186 0.3334 0.6177 1 0.0
Ca7 Ca+2 0.4984 0.2403 -0.0033 1 0.0
Al12 Al+3 0.9841 0.751 0.7542 0.125 0.0
Cl15 Cl-1 0.4941 0.7423 0.9941 1 0.0
Al26 Al+3 0.2359 0.5025 0.235 0.125 0.0
O119 O-2 0.0476 0.187 0.1845 1 0.0
O52 O-2 0.6396 0.2202 0.9435 1 0.0
O72 O-2 0.4464 0.6405 0.7212 1 0.0
